data_1502805
loop_
_publ_author_name
'Zein, Ahmed L.'
'Dawe, Louise N.'
'Georghiou, Paris E.'

_publ_section_title
;
 Enantioselective total synthesis and X-ray structures of the
 tetrahydroprotoberberine alkaloids (-)-(S)-tetrahydropalmatrubine and
 (-)-(S)-corytenchine.
;
_journal_issue 8
_journal_name_full 'Journal of natural products'
_journal_page_first 1427
_journal_page_last 1430
_journal_paper_doi 10.1021/np1001169
_journal_volume 73
_journal_year 2010
_chemical_absolute_configuration ad
_chemical_formula_moiety 'C20 H24 N O4, 2(H2 O), Cl'
_chemical_formula_sum 'C20 H28 Cl N O6'
_chemical_formula_weight 413.90
_chemical_name_systematic
; 
 ? 
;
_space_group_IT_number 4
_symmetry_cell_setting monoclinic
_symmetry_Int_Tables_number 4
_symmetry_space_group_name_Hall 'P 2yb'
_symmetry_space_group_name_H-M 'P 1 21 1'
_atom_sites_solution_hydrogens geom
_atom_sites_solution_primary direct
_atom_sites_solution_secondary difmap
_audit_creation_method SHELXL-97
_cell_angle_alpha 90.00
_cell_angle_beta 99.841(11)
_cell_angle_gamma 90.00
_cell_formula_units_Z 2
_cell_length_a 11.197(6)
_cell_length_b 7.218(4)
_cell_length_c 12.421(7)
_cell_measurement_reflns_used 4146
_cell_measurement_temperature 153(1)
_cell_measurement_theta_max 30.7475
_cell_measurement_theta_min 1.8459
_cell_volume 989.1(9)
_computing_cell_refinement 'CrystalClear (Rigaku/MSC Inc., 2005)'
_computing_data_collection 'CrystalClear (Rigaku/MSC Inc., 2005)'
_computing_data_reduction 'CrystalClear (Rigaku/MSC Inc., 2005)'
_computing_molecular_graphics 'CrystalStructure3.7.0(Rigaku/MSC Inc.,2005)'
_computing_publication_material 'CrystalStructure3.7.0(Rigaku/MSC Inc.,2005)'
_computing_structure_refinement 'SHELXL-97 (Sheldrick, 1997)'
_computing_structure_solution 'SHELXS-97 (Sheldrick, 1990)'
_diffrn_ambient_temperature 153(1)
_diffrn_detector_area_resol_mean 14.63
_diffrn_measured_fraction_theta_full 0.995
_diffrn_measured_fraction_theta_max 0.995
_diffrn_measurement_device_type 'Rigaku Saturn'
_diffrn_measurement_method \w
_diffrn_radiation_monochromator 'graphite - Rigaku SHINE'
_diffrn_radiation_source 'fine-focus sealed tube'
_diffrn_radiation_type MoK\a
_diffrn_radiation_wavelength 0.71075
_diffrn_reflns_av_R_equivalents 0.0451
_diffrn_reflns_av_sigmaI/netI 0.0562
_diffrn_reflns_limit_h_max 14
_diffrn_reflns_limit_h_min -10
_diffrn_reflns_limit_k_max 8
_diffrn_reflns_limit_k_min -9
_diffrn_reflns_limit_l_max 15
_diffrn_reflns_limit_l_min -15
_diffrn_reflns_number 8699
_diffrn_reflns_theta_full 26.50
_diffrn_reflns_theta_max 26.50
_diffrn_reflns_theta_min 2.69
_exptl_absorpt_coefficient_mu 0.230
_exptl_absorpt_correction_T_max 0.9968
_exptl_absorpt_correction_T_min 0.9550
_exptl_absorpt_correction_type numerical
_exptl_absorpt_process_details '(T. Higashi, 2000)'
_exptl_crystal_colour Colorless
_exptl_crystal_density_diffrn 1.390
_exptl_crystal_density_method 'not measured'
_exptl_crystal_description Needle
_exptl_crystal_F_000 440
_exptl_crystal_size_max 0.49
_exptl_crystal_size_mid 0.03
_exptl_crystal_size_min 0.03
_refine_diff_density_max 1.170
_refine_diff_density_min -0.472
_refine_diff_density_rms 0.117
_refine_ls_abs_structure_details 'Flack H D (1983), Acta Cryst. A39, 876-881'
_refine_ls_abs_structure_Flack 0.07(18)
_refine_ls_extinction_method none
_refine_ls_goodness_of_fit_ref 1.051
_refine_ls_hydrogen_treatment constr
_refine_ls_matrix_type full
_refine_ls_number_parameters 254
_refine_ls_number_reflns 4013
_refine_ls_number_restraints 1
_refine_ls_restrained_S_all 1.051
_refine_ls_R_factor_all 0.1105
_refine_ls_R_factor_gt 0.0962
_refine_ls_shift/su_max 0.006
_refine_ls_shift/su_mean 0.000
_refine_ls_structure_factor_coef Fsqd
_refine_ls_weighting_details 'calc w=1/[\s^2^(Fo^2^)+(0.1219P)^2^+4.3993P] where P=(Fo^2^+2Fc^2^)/3'
_refine_ls_weighting_scheme calc
_refine_ls_wR_factor_gt 0.2503
_refine_ls_wR_factor_ref 0.2646
_reflns_number_gt 3413
_reflns_number_total 4013
_reflns_threshold_expression >2sigma(I)
_cod_data_source_file np1001169_si_003.cif
_cod_data_source_block 2
_cod_depositor_comments
;
The following automatic conversions were performed:

'_exptl_absorpt_correction_type' value 'Numerical' changed to
'numerical' according to
/home/saulius/struct/CIF-dictionaries/cif_core.dic dictionary named
'cif_core.dic' version 2.4.2 from 2011-04-26.

Automatic conversion script
Id: cif_fix_values 1715 2011-07-08 13:25:40Z adriana 
;
_cod_original_cell_volume 989.2(9)
_cod_database_code 1502805

loop_
_symmetry_equiv_pos_as_xyz
'x, y, z'
'-x, y+1/2, -z'

loop_
_atom_site_label
_atom_site_type_symbol
_atom_site_fract_x
_atom_site_fract_y
_atom_site_fract_z
_atom_site_U_iso_or_equiv
_atom_site_adp_type
_atom_site_occupancy
_atom_site_symmetry_multiplicity
_atom_site_calc_flag
_atom_site_refinement_flags
Cl1 Cl 0.72660(15) 0.2095(2) 0.35407(14) 0.0366(4) Uani 1 1 d .
O1 O -0.1514(4) 0.1597(6) 0.9758(4) 0.0301(10) Uani 1 1 d .
O2 O -0.2460(4) 0.2735(8) 0.7824(4) 0.0349(12) Uani 1 1 d .
O3 O 0.4101(5) 0.3274(7) 0.2434(4) 0.0352(11) Uani 1 1 d .
O4 O 0.4927(4) 0.2828(8) 0.4591(4) 0.0347(11) Uani 1 1 d .
H21 H 0.5275 0.2668 0.3947 0.042 Uiso 1 1 d .
O5 O 0.4031(4) 0.5898(7) 0.8924(4) 0.0380(12) Uani 1 1 d .
H25 H 0.4083 0.6196 0.8188 0.045 Uiso 1 1 d .
H26 H 0.3366 0.6668 0.9028 0.045 Uiso 1 1 d .
O6 O 0.5826(4) 0.3231(7) 0.9260(4) 0.0365(12) Uani 1 1 d .
H27 H 0.6097 0.2771 0.8635 0.044 Uiso 1 1 d .
H28 H 0.4967 0.3062 0.9111 0.044 Uiso 1 1 d .
N1 N 0.2679(4) 0.1315(8) 0.6777(4) 0.0248(11) Uani 1 1 d .
H24 H 0.2579 0.0059 0.6620 0.030 Uiso 1 1 calc R
C1 C 0.3228(6) 0.1482(11) 0.7965(5) 0.0347(15) Uani 1 1 d .
H1 H 0.3280 0.2803 0.8182 0.042 Uiso 1 1 calc R
H2 H 0.4058 0.0960 0.8090 0.042 Uiso 1 1 calc R
C2 C 0.2449(6) 0.0444(10) 0.8638(6) 0.0325(15) Uani 1 1 d .
H3 H 0.2777 0.0617 0.9424 0.039 Uiso 1 1 calc R
H4 H 0.2472 -0.0895 0.8473 0.039 Uiso 1 1 calc R
C3 C 0.1157(5) 0.1118(9) 0.8402(5) 0.0246(13) Uani 1 1 d .
C4 C 0.0451(6) 0.0997(9) 0.9205(5) 0.0264(13) Uani 1 1 d .
H5 H 0.0788 0.0502 0.9899 0.032 Uiso 1 1 calc R
C5 C -0.0741(6) 0.1585(8) 0.9017(5) 0.0267(13) Uani 1 1 d .
C6 C -0.1020(6) 0.1010(10) 1.0850(5) 0.0308(14) Uani 1 1 d .
H6 H -0.0152 0.1295 1.1006 0.037 Uiso 1 1 calc R
H7 H -0.1138 -0.0328 1.0916 0.037 Uiso 1 1 calc R
H8 H -0.1434 0.1663 1.1372 0.037 Uiso 1 1 calc R
C7 C -0.1245(5) 0.2250(10) 0.7969(5) 0.0269(12) Uani 1 1 d .
C8 C -0.3058(6) 0.2888(11) 0.6723(5) 0.0375(17) Uani 1 1 d .
H9 H -0.3915 0.2560 0.6677 0.045 Uiso 1 1 calc R
H10 H -0.2679 0.2045 0.6263 0.045 Uiso 1 1 calc R
H11 H -0.2994 0.4164 0.6470 0.045 Uiso 1 1 calc R
C9 C -0.0545(6) 0.2389(9) 0.7191(5) 0.0295(14) Uani 1 1 d .
H12 H -0.0889 0.2854 0.6491 0.035 Uiso 1 1 calc R
C10 C 0.0684(5) 0.1860(9) 0.7390(5) 0.0258(13) Uani 1 1 d .
C11 C 0.1441(5) 0.2207(10) 0.6521(5) 0.0242(12) Uani 1 1 d .
H13 H 0.1573 0.3575 0.6496 0.029 Uiso 1 1 calc R
C12 C 0.0893(6) 0.1602(9) 0.5367(5) 0.0282(14) Uani 1 1 d .
H14 H 0.0753 0.0248 0.5359 0.034 Uiso 1 1 calc R
H15 H 0.0098 0.2218 0.5147 0.034 Uiso 1 1 calc R
C13 C 0.1702(5) 0.2072(10) 0.4552(5) 0.0275(12) Uani 1 1 d .
C14 C 0.1235(6) 0.2301(10) 0.3451(5) 0.0307(14) Uani 1 1 d .
H16 H 0.0387 0.2209 0.3198 0.037 Uiso 1 1 calc R
C15 C 0.2019(6) 0.2665(9) 0.2724(5) 0.0313(14) Uani 1 1 d .
H17 H 0.1697 0.2774 0.1968 0.038 Uiso 1 1 calc R
C16 C 0.3257(6) 0.2876(9) 0.3064(5) 0.0299(14) Uani 1 1 d .
C17 C 0.3653(6) 0.3434(11) 0.1302(5) 0.0349(15) Uani 1 1 d .
H18 H 0.2813 0.3877 0.1192 0.042 Uiso 1 1 calc R
H19 H 0.3682 0.2221 0.0953 0.042 Uiso 1 1 calc R
H20 H 0.4153 0.4316 0.0975 0.042 Uiso 1 1 calc R
C18 C 0.3732(5) 0.2641(9) 0.4173(5) 0.0282(14) Uani 1 1 d .
C19 C 0.2955(5) 0.2246(9) 0.4920(5) 0.0240(12) Uani 1 1 d .
C20 C 0.3512(5) 0.2062(10) 0.6083(5) 0.0265(12) Uani 1 1 d .
H22 H 0.4226 0.1236 0.6138 0.032 Uiso 1 1 calc R
H23 H 0.3802 0.3294 0.6365 0.032 Uiso 1 1 calc R

loop_
_atom_site_aniso_label
_atom_site_aniso_U_11
_atom_site_aniso_U_22
_atom_site_aniso_U_33
_atom_site_aniso_U_23
_atom_site_aniso_U_13
_atom_site_aniso_U_12
Cl1 0.0414(9) 0.0284(8) 0.0406(9) 0.0026(7) 0.0089(7) 0.0010(7)
O1 0.032(2) 0.032(3) 0.027(2) 0.0013(18) 0.0070(18) -0.0009(18)
O2 0.022(2) 0.053(3) 0.029(2) 0.015(2) 0.0035(18) 0.008(2)
O3 0.039(3) 0.044(3) 0.024(2) 0.005(2) 0.009(2) -0.003(2)
O4 0.028(2) 0.048(3) 0.027(2) 0.002(2) 0.0019(18) -0.002(2)
O5 0.031(2) 0.036(3) 0.048(3) -0.005(2) 0.010(2) 0.001(2)
O6 0.030(2) 0.043(3) 0.035(3) -0.003(2) 0.002(2) 0.006(2)
N1 0.023(2) 0.025(3) 0.025(2) -0.003(2) 0.001(2) 0.001(2)
C1 0.029(3) 0.045(4) 0.029(3) 0.003(3) -0.001(3) 0.009(3)
C2 0.031(4) 0.036(4) 0.030(3) -0.002(3) 0.002(3) 0.006(3)
C3 0.020(3) 0.026(3) 0.025(3) -0.004(2) -0.003(2) 0.002(2)
C4 0.025(3) 0.027(3) 0.026(3) 0.002(2) 0.001(2) 0.002(2)
C5 0.028(3) 0.019(3) 0.033(3) -0.002(2) 0.008(3) -0.006(2)
C6 0.029(3) 0.038(4) 0.026(3) 0.004(3) 0.006(3) 0.001(3)
C7 0.018(3) 0.035(3) 0.027(3) 0.006(3) 0.001(2) -0.001(3)
C8 0.027(3) 0.055(4) 0.026(3) 0.012(3) -0.010(3) -0.022(3)
C9 0.026(3) 0.033(4) 0.029(3) 0.001(3) 0.001(2) -0.001(3)
C10 0.026(3) 0.026(4) 0.024(3) 0.000(2) 0.003(2) 0.003(3)
C11 0.026(3) 0.024(3) 0.024(3) -0.002(3) 0.009(2) -0.004(3)
C12 0.030(3) 0.034(4) 0.019(3) 0.002(2) -0.001(2) -0.001(3)
C13 0.030(3) 0.024(3) 0.029(3) -0.006(3) 0.008(2) 0.002(3)
C14 0.041(3) 0.023(3) 0.027(3) -0.004(3) 0.003(3) -0.008(3)
C15 0.034(3) 0.030(3) 0.028(3) -0.003(3) -0.001(3) 0.008(3)
C16 0.032(3) 0.027(3) 0.031(3) 0.005(3) 0.006(3) -0.001(3)
C17 0.038(4) 0.045(4) 0.022(3) 0.011(3) 0.007(3) 0.008(3)
C18 0.022(3) 0.027(3) 0.032(3) 0.001(3) -0.004(2) -0.003(2)
C19 0.030(3) 0.014(3) 0.028(3) -0.002(3) 0.006(2) -0.003(2)
C20 0.023(3) 0.026(3) 0.031(3) -0.005(3) 0.008(2) -0.006(3)

loop_
_atom_type_symbol
_atom_type_description
_atom_type_scat_dispersion_real
_atom_type_scat_dispersion_imag
_atom_type_scat_source
C C 0.0033 0.0016 'International Tables Vol C Tables 4.2.6.8 and 6.1.1.4'
H H 0.0000 0.0000 'International Tables Vol C Tables 4.2.6.8 and 6.1.1.4'
Cl Cl 0.1484 0.1585 'International Tables Vol C Tables 4.2.6.8 and 6.1.1.4'
N N 0.0061 0.0033 'International Tables Vol C Tables 4.2.6.8 and 6.1.1.4'
O O 0.0106 0.0060 'International Tables Vol C Tables 4.2.6.8 and 6.1.1.4'

loop_
_geom_angle_atom_site_label_1
_geom_angle_atom_site_label_2
_geom_angle_atom_site_label_3
_geom_angle
C5 O1 C6 116.6(5)
C7 O2 C8 115.8(5)
C16 O3 C17 115.3(5)
C18 O4 H21 100.6
H25 O5 H26 100.1
H27 O6 H28 104.4
C20 N1 C1 110.5(5)
C20 N1 C11 111.7(5)
C1 N1 C11 112.2(5)
C20 N1 H24 107.3
C1 N1 H24 107.3
C11 N1 H24 107.3
N1 C1 C2 109.1(6)
N1 C1 H1 109.9
C2 C1 H1 109.9
N1 C1 H2 109.9
C2 C1 H2 109.9
H1 C1 H2 108.3
C1 C2 C3 111.0(6)
C1 C2 H3 109.4
C3 C2 H3 109.4
C1 C2 H4 109.4
C3 C2 H4 109.4
H3 C2 H4 108.0
C4 C3 C10 120.2(5)
C4 C3 C2 119.3(6)
C10 C3 C2 120.4(6)
C3 C4 C5 121.0(6)
C3 C4 H5 119.5
C5 C4 H5 119.5
O1 C5 C4 126.3(6)
O1 C5 C7 114.8(5)
C4 C5 C7 118.9(6)
O1 C6 H6 109.5
O1 C6 H7 109.5
H6 C6 H7 109.5
O1 C6 H8 109.5
H6 C6 H8 109.5
H7 C6 H8 109.5
C9 C7 O2 124.5(5)
C9 C7 C5 119.7(5)
O2 C7 C5 115.8(5)
O2 C8 H9 109.5
O2 C8 H10 109.5
H9 C8 H10 109.5
O2 C8 H11 109.5
H9 C8 H11 109.5
H10 C8 H11 109.5
C7 C9 C10 121.7(6)
C7 C9 H12 119.2
C10 C9 H12 119.2
C3 C10 C9 118.3(5)
C3 C10 C11 122.7(5)
C9 C10 C11 118.9(5)
C10 C11 N1 112.8(5)
C10 C11 C12 116.3(5)
N1 C11 C12 106.4(5)
C10 C11 H13 106.9
N1 C11 H13 106.9
C12 C11 H13 106.9
C13 C12 C11 112.1(5)
C13 C12 H14 109.2
C11 C12 H14 109.2
C13 C12 H15 109.2
C11 C12 H15 109.2
H14 C12 H15 107.9
C14 C13 C19 119.8(6)
C14 C13 C12 121.3(5)
C19 C13 C12 118.9(5)
C13 C14 C15 119.4(6)
C13 C14 H16 120.3
C15 C14 H16 120.3
C16 C15 C14 122.2(6)
C16 C15 H17 118.9
C14 C15 H17 118.9
O3 C16 C15 127.3(6)
O3 C16 C18 114.1(6)
C15 C16 C18 118.6(6)
O3 C17 H18 109.5
O3 C17 H19 109.5
H18 C17 H19 109.5
O3 C17 H20 109.5
H18 C17 H20 109.5
H19 C17 H20 109.5
O4 C18 C16 123.3(6)
O4 C18 C19 116.7(5)
C16 C18 C19 120.0(5)
C13 C19 C18 120.0(5)
C13 C19 C20 122.7(5)
C18 C19 C20 117.3(5)
N1 C20 C19 113.6(5)
N1 C20 H22 108.8
C19 C20 H22 108.8
N1 C20 H23 108.8
C19 C20 H23 108.8
H22 C20 H23 107.7

loop_
_geom_bond_atom_site_label_1
_geom_bond_atom_site_label_2
_geom_bond_distance
O1 C5 1.367(7)
O1 C6 1.439(7)
O2 C7 1.386(7)
O2 C8 1.421(7)
O3 C16 1.357(8)
O3 C17 1.415(8)
O4 C18 1.357(8)
O4 H21 0.9540
O5 H25 0.9511
O5 H26 0.9550
O6 H27 0.9416
O6 H28 0.9555
N1 C20 1.476(8)
N1 C1 1.503(8)
N1 C11 1.512(8)
N1 H24 0.9300
C1 C2 1.507(10)
C1 H1 0.9900
C1 H2 0.9900
C2 C3 1.507(9)
C2 H3 0.9900
C2 H4 0.9900
C3 C4 1.378(9)
C3 C10 1.386(8)
C4 C5 1.382(9)
C4 H5 0.9500
C5 C7 1.411(8)
C6 H6 0.9800
C6 H7 0.9800
C6 H8 0.9800
C7 C9 1.349(8)
C8 H9 0.9800
C8 H10 0.9800
C8 H11 0.9800
C9 C10 1.408(8)
C9 H12 0.9500
C10 C11 1.502(8)
C11 C12 1.524(8)
C11 H13 1.0000
C12 C13 1.508(9)
C12 H14 0.9900
C12 H15 0.9900
C13 C14 1.388(8)
C13 C19 1.405(8)
C14 C15 1.388(9)
C14 H16 0.9500
C15 C16 1.387(9)
C15 H17 0.9500
C16 C18 1.399(9)
C17 H18 0.9800
C17 H19 0.9800
C17 H20 0.9800
C18 C19 1.405(9)
C19 C20 1.478(8)
C20 H22 0.9900
C20 H23 0.9900
